data_2002202
loop_
_publ_author_name
'Christian, H P'
'Mueller-Buschbaum, Hk'

_publ_section_title
;
Untersuchung einer kupfereichen Phase Cu0.64 V2 O5
;
_journal_name_full
;
Zeitschrift fuer Naturforschung, Teil B. Anorganische Chemie,
Organische Chemie (2,1947-32,1977)
;
_journal_page_first 713
_journal_page_last 715
_journal_volume 29
_journal_year 1974
_chemical_formula_structural 'Cu0.64 V2 O5'
_chemical_formula_sum 'Cu0.64 O5 V2'
_chemical_name_systematic 'Copper vanadium oxide (0.6/2/5)'
_space_group_IT_number 59
_symmetry_cell_setting orthorhombic
_symmetry_space_group_name_Hall 'P 2ac 2ac -1ac'
_symmetry_space_group_name_H-M 'P m n m :1'
_cell_angle_alpha 90
_cell_angle_beta 90
_cell_angle_gamma 90
_cell_formula_units_Z 2
_cell_length_a 11.313
_cell_length_b 4.804
_cell_length_c 3.613
_cell_volume 196.4
_refine_ls_R_factor_all 0.076
_cod_original_sg_symbol_H-M 'P m n m S'
_cod_original_formula_sum 'Cu.64 O5 V2'
_cod_database_code 2002202

loop_
_symmetry_equiv_pos_as_xyz
x,y,z
-x,y,-z
1/2-x,-y,1/2-z
1/2-x,-y,1/2+z
-x,y,z
x,y,-z
1/2+x,-y,1/2+z
1/2+x,-y,1/2-z

loop_
_atom_site_label
_atom_site_type_symbol
_atom_site_symmetry_multiplicity
_atom_site_Wyckoff_symbol
_atom_site_fract_x
_atom_site_fract_y
_atom_site_fract_z
_atom_site_occupancy
_atom_site_attached_hydrogens
_atom_site_calc_flag
Cu1 Cu0 2 b 0. 0.6385 0.5 0.64 0 d
V1 V0 4 e 0.1519 0.1078 0. 1. 0 d
O1 O0 4 e 0.136 0.447 0. 1. 0 d
O2 O0 4 e 0.322 0.012 0. 1. 0 d
O3 O0 2 a 0. 0.983 0. 1. 0 d

loop_
_atom_type_symbol
_atom_type_oxidation_number
Cu0 0.000
V0 0.000
O0 0.000
